data_4061079
loop_
_publ_author_name
'Nishibayashi, Yoshiaki'
'Imajima, Hiroaki'
'Onodera, Gen'
'Inada, Youichi'
'Hidai, Masanobu'
'Uemura, Sakae'

_publ_section_title
;
 Preparation of Alkanechalcogenolate- and Benzenechalcogenolate-Bridged
 Diruthenium Complexes and Their Catalytic Activity toward Propargylation
 of Acetone with Propargylic Alcohol
;
_journal_coden_ASTM ORGND7
_journal_issue 21
_journal_name_full Organometallics
_journal_page_first 5100
_journal_page_last 5103
_journal_paper_doi 10.1021/om049475f
_journal_volume 23
_journal_year 2004
_chemical_formula_moiety 'C26 H44 Cl2 Ru2 Se2 '
_chemical_formula_sum 'C26 H44 Cl2 Ru2 Se2'
_chemical_formula_weight 787.60
_space_group_IT_number 61
_symmetry_cell_setting orthorhombic
_symmetry_Int_Tables_number 61
_symmetry_space_group_name_Hall '-P 2ac 2ab'
_symmetry_space_group_name_H-M 'P b c a'
_cell_angle_alpha 90
_cell_angle_beta 90
_cell_angle_gamma 90
_cell_formula_units_Z 4
_cell_length_a 9.3081(4)
_cell_length_b 17.561(1)
_cell_length_c 18.0992(7)
_cell_measurement_temperature 296.1
_cell_volume 2958.5(2)
_exptl_crystal_density_diffrn 1.768
_cod_original_formula_sum 'C26 H44 Cl2 Ru2 Se2 '
_cod_database_code 4061079

loop_
_symmetry_equiv_pos_as_xyz
x,y,z
-x,-y,-z
-x+1/2,y+1/2,z
x+1/2,-y+1/2,-z
x,-y+1/2,z+1/2
-x,y+1/2,-z+1/2
-x+1/2,-y,z+1/2
x+1/2,y,-z+1/2

loop_
_atom_site_label
_atom_site_type_symbol
_atom_site_fract_x
_atom_site_fract_y
_atom_site_fract_z
_atom_site_U_iso_or_equiv
_atom_site_adp_type
_atom_site_occupancy
_atom_site_symmetry_multiplicity
_atom_site_calc_flag
_atom_site_refinement_flags
_atom_site_disorder_assembly
_atom_site_disorder_group
Ru1 Ru 0.04345(5) 0.01903(3) 0.07530(2) 0.0302(1) Uani 1.00 1 d . . .
C4 C 0.2500(6) -0.0228(4) 0.1215(3) 0.038(2) Uani 1.00 1 d . . .
C5 C 0.2715(6) 0.0535(4) 0.0974(3) 0.039(2) Uani 1.00 1 d . . .
C3 C 0.1401(6) -0.0209(4) 0.1786(3) 0.041(2) Uani 1.00 1 d . . .
C1 C 0.1767(6) 0.1024(4) 0.1386(3) 0.036(2) Uani 1.00 1 d . . .
C6 C 0.1754(8) 0.1865(5) 0.1380(4) 0.058(2) Uani 1.00 1 d . . .
C10 C 0.3928(6) 0.0782(4) 0.0488(3) 0.047(2) Uani 1.00 1 d . . .
C2 C 0.0971(6) 0.0564(4) 0.1890(3) 0.040(2) Uani 1.00 1 d . . .
C8 C 0.0945(9) -0.0861(5) 0.2274(4) 0.064(3) Uani 1.00 1 d . . .
C9 C 0.3406(7) -0.0887(4) 0.0991(4) 0.051(2) Uani 1.00 1 d . . .
C7 C -0.0065(8) 0.0834(5) 0.2468(4) 0.062(2) Uani 1.00 1 d . . .
C13 C -0.249(1) -0.2657(6) 0.1358(6) 0.104(4) Uani 1.00 1 d . . .
C11 C -0.1475(8) -0.1589(5) 0.0656(4) 0.059(2) Uani 1.00 1 d . . .
C12 C -0.121(1) -0.2302(6) 0.0992(8) 0.124(5) Uani 1.00 1 d . . .
Se1 Se 0.02190(7) -0.10788(4) 0.02235(3) 0.0389(2) Uani 1.00 1 d . . .
Cl1 Cl -0.2137(1) 0.0236(1) 0.10507(9) 0.0469(5) Uani 1.00 1 d . . .
H1 H 0.2097(8) 0.2052(5) 0.1840(4) 0.070(3) Uiso 1.00 1 c . . .
H2 H 0.2358(8) 0.2042(5) 0.0993(4) 0.070(3) Uiso 1.00 1 c . . .
H3 H 0.0802(8) 0.2043(5) 0.1301(4) 0.070(3) Uiso 1.00 1 c . . .
H4 H -0.0184(8) 0.1370(5) 0.2429(4) 0.075(3) Uiso 1.00 1 c . . .
H5 H -0.0965(8) 0.0590(5) 0.2397(4) 0.075(3) Uiso 1.00 1 c . . .
H6 H 0.0296(8) 0.0712(5) 0.2944(4) 0.075(3) Uiso 1.00 1 c . . .
H7 H -0.0072(9) -0.0902(5) 0.2267(4) 0.077(3) Uiso 1.00 1 c . . .
H8 H 0.1356(9) -0.1322(5) 0.2099(4) 0.077(3) Uiso 1.00 1 c . . .
H9 H 0.1260(9) -0.0769(5) 0.2765(4) 0.077(3) Uiso 1.00 1 c . . .
H10 H 0.3051(7) -0.1334(4) 0.1224(4) 0.062(2) Uiso 1.00 1 c . . .
H11 H 0.3366(7) -0.0949(4) 0.0470(4) 0.062(2) Uiso 1.00 1 c . . .
H12 H 0.4372(7) -0.0803(4) 0.1138(4) 0.062(2) Uiso 1.00 1 c . . .
H13 H 0.4816(6) 0.0673(4) 0.0724(3) 0.056(2) Uiso 1.00 1 c . . .
H14 H 0.3879(6) 0.0516(4) 0.0032(3) 0.056(2) Uiso 1.00 1 c . . .
H15 H 0.3861(6) 0.1314(4) 0.0399(3) 0.056(2) Uiso 1.00 1 c . . .
H16 H -0.2161(8) -0.1664(5) 0.0274(4) 0.071(3) Uiso 1.00 1 c . . .
H17 H -0.1868(8) -0.1264(5) 0.1024(4) 0.071(3) Uiso 1.00 1 c . . .
H18 H -0.049(1) -0.2234(6) 0.1357(8) 0.149(6) Uiso 1.00 1 c . . .
H19 H -0.086(1) -0.2638(6) 0.0621(8) 0.149(6) Uiso 1.00 1 c . . .
H20 H -0.283(1) -0.2330(6) 0.1738(6) 0.124(4) Uiso 1.00 1 c . . .
H21 H -0.322(1) -0.2724(6) 0.0998(6) 0.124(4) Uiso 1.00 1 c . . .
H22 H -0.224(1) -0.3137(6) 0.1564(6) 0.124(4) Uiso 1.00 1 c . . .

loop_
_atom_site_aniso_label
_atom_site_aniso_U_11
_atom_site_aniso_U_22
_atom_site_aniso_U_33
_atom_site_aniso_U_12
_atom_site_aniso_U_13
_atom_site_aniso_U_23
Ru1 0.0219(2) 0.0452(3) 0.0235(2) -0.0011(2) 0.0007(2) -0.0014(2)
C4 0.025(3) 0.053(4) 0.036(3) 0.004(3) -0.011(3) 0.001(4)
C5 0.023(3) 0.064(5) 0.029(3) -0.004(3) -0.003(2) -0.006(3)
C3 0.032(3) 0.064(4) 0.026(3) -0.010(4) -0.008(3) 0.004(4)
C1 0.031(3) 0.044(4) 0.032(3) -0.002(3) -0.006(3) -0.003(3)
C6 0.048(4) 0.067(5) 0.060(5) -0.003(4) -0.007(4) -0.010(4)
C10 0.027(3) 0.072(5) 0.041(4) -0.003(3) -0.002(3) 0.003(4)
C2 0.028(3) 0.065(5) 0.027(3) -0.001(3) -0.002(3) -0.008(3)
C8 0.069(5) 0.081(6) 0.043(4) -0.015(5) -0.006(4) 0.015(4)
C9 0.039(4) 0.060(5) 0.055(4) 0.012(3) -0.009(3) 0.000(4)
C7 0.052(4) 0.096(6) 0.039(3) -0.002(4) 0.004(3) -0.018(4)
C13 0.120(8) 0.071(7) 0.120(8) -0.033(6) 0.007(8) 0.036(7)
C11 0.048(4) 0.064(5) 0.065(5) -0.013(4) 0.003(4) 0.022(4)
C12 0.069(6) 0.096(8) 0.21(1) -0.006(6) 0.011(8) 0.082(9)
Se1 0.0356(3) 0.0446(4) 0.0365(3) -0.0005(3) -0.0027(3) 0.0009(3)
Cl1 0.0266(8) 0.070(1) 0.0442(8) 0.0006(8) 0.0054(7) -0.009(1)

loop_
_geom_bond_atom_site_label_1
_geom_bond_site_symmetry_1
_geom_bond_atom_site_label_2
_geom_bond_site_symmetry_2
_geom_bond_distance
_geom_bond_publ_flag
Ru1 . C4 . 2.221(6) yes
Ru1 . C5 . 2.244(6) yes
Ru1 . C3 . 2.190(6) yes
Ru1 . C1 . 2.235(6) yes
Ru1 . C2 . 2.217(6) yes
Ru1 . Se1 . 2.4342(9) yes
Ru1 . Cl1 . 2.4546(15) yes
C4 . C5 . 1.423(9) yes
C4 . C3 . 1.455(8) yes
C4 . C9 . 1.489(9) yes
C5 . C1 . 1.440(9) yes
C5 . C10 . 1.496(8) yes
C3 . C2 . 1.43(1) yes
C3 . C8 . 1.508(9) yes
C1 . C6 . 1.477(9) yes
C1 . C2 . 1.426(9) yes
C6 . H1 . 0.950 no
C6 . H2 . 0.950 no
C6 . H3 . 0.950 no
C10 . H13 . 0.950 no
C10 . H14 . 0.950 no
C10 . H15 . 0.95008(6) no
C2 . C7 . 1.500(9) yes
C8 . H7 . 0.950 no
C8 . H8 . 0.950 no
C8 . H9 . 0.950 no
C9 . H10 . 0.950 no
C9 . H11 . 0.950 no
C9 . H12 . 0.950 no
C7 . H4 . 0.95008(6) no
C7 . H5 . 0.950 no
C7 . H6 . 0.950 no
C13 . C12 . 1.502(12) yes
C13 . H20 . 0.950 no
C13 . H21 . 0.950 no
C13 . H22 . 0.94993(5) no
C11 . C12 . 1.413(11) yes
C11 . Se1 . 1.975(7) yes
C11 . H16 . 0.950 no
C11 . H17 . 0.950 no
C12 . H18 . 0.950 no
C12 . H19 . 0.950 no
